data_2100679
loop_
_publ_author_name
'V. Bertolasi'
'L. Pretto'
'V. Ferretti'
'P. Gilli'
'G. Gilli'

_publ_section_title
;
 Interplay between steric and electronic factors in determining the
 strength of intramolecular N---H&#x00B7;&#x00B7;&#x00B7;O
 resonance-assisted hydrogen bonds in \b-enaminones
;
_journal_coeditor_code BK5040
_journal_date_accepted 2006-09-21
_journal_date_recd_electronic 2006-07-10
_journal_issue 6
_journal_name_full 'Acta Crystallographica Section B'
_journal_page_first 1112
_journal_page_last 1120
_journal_paper_category FA
_journal_paper_doi 10.1107/S0108768106036421
_journal_volume 62
_journal_year 2006
_chemical_formula_moiety 'C22 H19 N O'
_chemical_formula_sum 'C22 H19 N O'
_chemical_formula_weight 313.38
_chemical_name_systematic
;
 ?
;
_space_group_IT_number 2
_symmetry_cell_setting triclinic
_symmetry_space_group_name_Hall '-P 1'
_symmetry_space_group_name_H-M 'P -1'
_atom_sites_solution_hydrogens difmap
_atom_sites_solution_primary direct
_atom_sites_solution_secondary difmap
_audit_creation_method SHELXL-97
_cell_angle_alpha 89.0810(10)
_cell_angle_beta 71.0020(10)
_cell_angle_gamma 85.7860(10)
_cell_formula_units_Z 2
_cell_length_a 8.9727(2)
_cell_length_b 9.7552(2)
_cell_length_c 10.0208(2)
_cell_measurement_reflns_used 6570
_cell_measurement_temperature 150
_cell_measurement_theta_max 30.0
_cell_measurement_theta_min 2.1
_cell_volume 827.08(3)
_computing_cell_refinement 'Denzo SMN (Otwinowski & Minor, 1997)'
_computing_data_collection 'Kappa CCD Server Software (Nonius, 1997)'
_computing_data_reduction 'Denzo SMN (Otwinowski & Minor, 1997)'
_computing_molecular_graphics 'ORTEP III (Burnett & Johnson, 1996)'
_computing_publication_material
;
SHELXL-97 (Sheldrick, 1997), PARST (Nardelli, 1995), PLATON (Spek, 2002)
;
_computing_structure_refinement 'SHELXL-97 (Sheldrick, 1997)'
_computing_structure_solution 'SIR97 (Altomare et al., 1999)'
_diffrn_ambient_temperature 150
_diffrn_measured_fraction_theta_full 0.974
_diffrn_measured_fraction_theta_max 0.974
_diffrn_measurement_device_type 'Nonius Kappa CCD'
_diffrn_measurement_method '\f scans and \w scans'
_diffrn_radiation_monochromator graphite
_diffrn_radiation_source 'fine-focus sealed tube'
_diffrn_radiation_type MoK\a
_diffrn_radiation_wavelength 0.71070
_diffrn_reflns_av_R_equivalents 0.0200
_diffrn_reflns_av_sigmaI/netI 0.0302
_diffrn_reflns_limit_h_max 12
_diffrn_reflns_limit_h_min -12
_diffrn_reflns_limit_k_max 13
_diffrn_reflns_limit_k_min -13
_diffrn_reflns_limit_l_max 14
_diffrn_reflns_limit_l_min -13
_diffrn_reflns_number 8302
_diffrn_reflns_theta_full 29.99
_diffrn_reflns_theta_max 30.0
_diffrn_reflns_theta_min 2.1
_exptl_absorpt_coefficient_mu 0.077
_exptl_absorpt_correction_type none
_exptl_crystal_colour Colourless
_exptl_crystal_density_diffrn 1.258
_exptl_crystal_density_method 'not measured'
_exptl_crystal_description Prismatic
_exptl_crystal_F_000 332
_exptl_crystal_size_max 0.44
_exptl_crystal_size_mid 0.24
_exptl_crystal_size_min 0.21
_refine_diff_density_max 0.244
_refine_diff_density_min -0.300
_refine_ls_extinction_method none
_refine_ls_goodness_of_fit_ref 1.065
_refine_ls_hydrogen_treatment refall
_refine_ls_matrix_type full
_refine_ls_number_parameters 293
_refine_ls_number_reflns 4703
_refine_ls_number_restraints 0
_refine_ls_restrained_S_all 1.065
_refine_ls_R_factor_all 0.0638
_refine_ls_R_factor_gt 0.0487
_refine_ls_shift/su_max 0.000
_refine_ls_shift/su_mean 0.000
_refine_ls_structure_factor_coef Fsqd
_refine_ls_weighting_details 'calc w=1/[\s^2^(Fo^2^)+(0.0465P)^2^+0.3404P] where P=(Fo^2^+2Fc^2^)/3'
_refine_ls_weighting_scheme calc
_refine_ls_wR_factor_gt 0.1099
_refine_ls_wR_factor_ref 0.1204
_reflns_number_gt 3866
_reflns_number_total 4703
_reflns_threshold_expression I>2sigma(I)
_cod_data_source_file bk5040.cif
_cod_data_source_block 1
_cod_depositor_comments
;
The following automatic conversions were performed:
'_symmetry_cell_setting' value 'Triclinic' changed to 'triclinic'
according to '/home/saulius/struct/CIF-dictionaries/cif_core.dic'
dictionary named 'cif_core.dic' version 2.4.1 from 2010-06-29.

Automatic conversion script
Id: cif_fix_enum 1527 2010-12-29 10:47:43Z saulius 

The following automatic conversions were performed:

'_symmetry_cell_setting' value 'Triclinic' changed to 'triclinic'
according to /home/saulius/struct/CIF-dictionaries/cif_core.dic
dictionary named 'cif_core.dic' version 2.4.1 from 2010-06-29.

Automatic conversion script
Id: cif_fix_values 1715 2011-07-08 13:25:40Z adriana 
;
_cod_database_code 2100679

loop_
_symmetry_equiv_pos_as_xyz
'x, y, z'
'-x, -y, -z'

loop_
_atom_site_type_symbol
_atom_site_label
_atom_site_fract_x
_atom_site_fract_y
_atom_site_fract_z
_atom_site_U_iso_or_equiv
_atom_site_adp_type
_atom_site_calc_flag
_atom_site_occupancy
O O1 0.86704(10) 0.31337(9) 0.57519(9) 0.02465(19) Uani d 1
N N1 0.70795(12) 0.56089(11) 0.64371(10) 0.0226(2) Uani d 1
H H1 0.751(2) 0.4797(19) 0.6693(18) 0.041(5) Uiso d 1
C C1 0.88411(12) 0.34447(12) 0.44935(11) 0.0188(2) Uani d 1
C C2 0.82748(13) 0.47367(12) 0.40906(12) 0.0197(2) Uani d 1
C C3 0.74166(12) 0.57525(11) 0.50419(11) 0.0186(2) Uani d 1
C C4 0.68098(13) 0.70106(11) 0.44642(11) 0.0189(2) Uani d 1
C C5 0.78670(14) 0.78365(12) 0.35190(12) 0.0233(2) Uani d 1
C C6 0.72969(16) 0.89627(13) 0.29114(13) 0.0289(3) Uani d 1
C C7 0.56801(17) 0.92439(14) 0.32142(15) 0.0312(3) Uani d 1
C C8 0.46286(16) 0.84256(14) 0.41504(15) 0.0310(3) Uani d 1
C C9 0.51865(14) 0.73195(13) 0.47848(14) 0.0250(2) Uani d 1
C C10 0.96678(13) 0.24023(11) 0.33543(12) 0.0190(2) Uani d 1
C C11 1.05476(14) 0.12801(12) 0.36745(13) 0.0233(2) Uani d 1
C C12 1.13722(16) 0.03165(13) 0.26415(14) 0.0286(3) Uani d 1
C C13 1.13332(16) 0.04619(13) 0.12746(14) 0.0283(3) Uani d 1
C C14 1.04249(16) 0.15522(13) 0.09513(13) 0.0269(3) Uani d 1
C C15 0.95918(15) 0.25110(12) 0.19855(12) 0.0235(2) Uani d 1
C C16 0.63011(14) 0.66414(12) 0.75168(12) 0.0220(2) Uani d 1
C C17 0.47476(13) 0.62372(12) 0.85496(11) 0.0201(2) Uani d 1
C C18 0.40432(14) 0.50602(13) 0.83852(13) 0.0242(2) Uani d 1
C C19 0.26322(16) 0.47174(14) 0.93883(14) 0.0295(3) Uani d 1
C C20 0.19161(15) 0.55559(15) 1.05588(14) 0.0310(3) Uani d 1
C C21 0.26097(16) 0.67340(14) 1.07303(13) 0.0314(3) Uani d 1
C C22 0.40159(15) 0.70736(13) 0.97347(13) 0.0264(3) Uani d 1
H H2 0.8423(17) 0.4933(15) 0.3075(16) 0.026(4) Uiso d 1
H H5 0.9020(19) 0.7632(16) 0.3292(16) 0.030(4) Uiso d 1
H H6 0.807(2) 0.9580(18) 0.2258(18) 0.040(4) Uiso d 1
H H7 0.528(2) 1.0031(19) 0.2785(19) 0.047(5) Uiso d 1
H H8 0.348(2) 0.8638(18) 0.4375(18) 0.043(5) Uiso d 1
H H9 0.445(2) 0.6744(17) 0.5443(18) 0.037(4) Uiso d 1
H H11 1.0589(18) 0.1206(16) 0.4640(17) 0.029(4) Uiso d 1
H H12 1.198(2) -0.0489(18) 0.2885(18) 0.039(4) Uiso d 1
H H13 1.193(2) -0.0216(19) 0.0540(19) 0.044(5) Uiso d 1
H H14 1.0366(19) 0.1649(17) -0.0009(18) 0.036(4) Uiso d 1
H H15 0.8926(18) 0.3247(16) 0.1739(16) 0.031(4) Uiso d 1
H H161 0.6138(18) 0.7521(16) 0.7048(16) 0.029(4) Uiso d 1
H H162 0.7031(18) 0.6818(16) 0.8043(16) 0.030(4) Uiso d 1
H H18 0.4557(19) 0.4454(17) 0.7561(17) 0.034(4) Uiso d 1
H H19 0.217(2) 0.3860(19) 0.9245(19) 0.044(5) Uiso d 1
H H20 0.090(2) 0.5297(18) 1.1277(19) 0.044(5) Uiso d 1
H H21 0.211(2) 0.7311(18) 1.1604(18) 0.039(4) Uiso d 1
H H22 0.455(2) 0.7896(17) 0.9882(17) 0.037(4) Uiso d 1

loop_
_atom_site_aniso_label
_atom_site_aniso_U_11
_atom_site_aniso_U_22
_atom_site_aniso_U_33
_atom_site_aniso_U_12
_atom_site_aniso_U_13
_atom_site_aniso_U_23
O1 0.0271(4) 0.0266(4) 0.0182(4) 0.0017(3) -0.0055(3) 0.0023(3)
N1 0.0246(5) 0.0232(5) 0.0162(4) 0.0037(4) -0.0024(4) 0.0004(4)
C1 0.0156(5) 0.0220(5) 0.0178(5) -0.0022(4) -0.0038(4) 0.0003(4)
C2 0.0189(5) 0.0210(5) 0.0172(5) -0.0008(4) -0.0033(4) 0.0007(4)
C3 0.0154(5) 0.0206(5) 0.0184(5) -0.0027(4) -0.0033(4) 0.0014(4)
C4 0.0205(5) 0.0192(5) 0.0166(5) -0.0009(4) -0.0056(4) -0.0013(4)
C5 0.0224(6) 0.0256(6) 0.0194(5) -0.0015(4) -0.0034(4) 0.0008(4)
C6 0.0356(7) 0.0249(6) 0.0232(6) -0.0020(5) -0.0057(5) 0.0034(5)
C7 0.0400(7) 0.0243(6) 0.0319(7) 0.0048(5) -0.0166(6) 0.0017(5)
C8 0.0264(6) 0.0289(6) 0.0402(7) 0.0030(5) -0.0154(6) -0.0013(5)
C9 0.0210(6) 0.0243(6) 0.0295(6) -0.0018(4) -0.0078(5) 0.0003(5)
C10 0.0180(5) 0.0185(5) 0.0193(5) -0.0025(4) -0.0043(4) 0.0009(4)
C11 0.0262(6) 0.0204(5) 0.0246(6) -0.0004(4) -0.0104(5) 0.0006(4)
C12 0.0311(6) 0.0214(6) 0.0348(7) 0.0045(5) -0.0141(5) -0.0026(5)
C13 0.0303(6) 0.0226(6) 0.0291(6) 0.0023(5) -0.0062(5) -0.0064(5)
C14 0.0350(7) 0.0237(6) 0.0210(6) 0.0000(5) -0.0079(5) -0.0017(4)
C15 0.0280(6) 0.0200(5) 0.0219(5) 0.0013(4) -0.0081(5) 0.0001(4)
C16 0.0236(6) 0.0225(6) 0.0172(5) -0.0003(4) -0.0030(4) -0.0020(4)
C17 0.0207(5) 0.0221(5) 0.0164(5) 0.0029(4) -0.0054(4) 0.0010(4)
C18 0.0252(6) 0.0259(6) 0.0213(5) 0.0004(5) -0.0076(5) -0.0005(4)
C19 0.0270(6) 0.0324(7) 0.0301(6) -0.0053(5) -0.0106(5) 0.0075(5)
C20 0.0230(6) 0.0391(7) 0.0261(6) 0.0023(5) -0.0029(5) 0.0111(5)
C21 0.0311(7) 0.0342(7) 0.0206(6) 0.0097(5) 0.0002(5) 0.0009(5)
C22 0.0306(6) 0.0235(6) 0.0211(6) 0.0034(5) -0.0039(5) -0.0022(4)

loop_
_atom_type_symbol
_atom_type_description
_atom_type_scat_dispersion_real
_atom_type_scat_dispersion_imag
_atom_type_scat_source
C C 0.0033 0.0016 'International Tables Vol C Tables 4.2.6.8 and 6.1.1.4'
H H 0.0000 0.0000 'International Tables Vol C Tables 4.2.6.8 and 6.1.1.4'
N N 0.0061 0.0033 'International Tables Vol C Tables 4.2.6.8 and 6.1.1.4'
O O 0.0106 0.0060 'International Tables Vol C Tables 4.2.6.8 and 6.1.1.4'

loop_
_geom_angle_atom_site_label_1
_geom_angle_atom_site_label_2
_geom_angle_atom_site_label_3
_geom_angle
C3 N1 C16 126.74(10)
C3 N1 H1 113.8(11)
C16 N1 H1 119.0(11)
O1 C1 C2 123.12(10)
O1 C1 C10 118.59(10)
C2 C1 C10 118.29(10)
C3 C2 C1 123.92(10)
C3 C2 H2 115.7(9)
C1 C2 H2 120.3(9)
N1 C3 C2 122.18(10)
N1 C3 C4 120.10(10)
C2 C3 C4 117.67(10)
C5 C4 C9 119.52(11)
C5 C4 C3 119.89(10)
C9 C4 C3 120.44(10)
C6 C5 C4 119.88(11)
C6 C5 H5 119.9(9)
C4 C5 H5 120.2(9)
C7 C6 C5 120.13(12)
C7 C6 H6 120.6(10)
C5 C6 H6 119.2(10)
C8 C7 C6 120.09(12)
C8 C7 H7 119.6(11)
C6 C7 H7 120.3(11)
C7 C8 C9 120.12(12)
C7 C8 H8 119.9(10)
C9 C8 H8 120.0(10)
C8 C9 C4 120.22(12)
C8 C9 H9 120.1(10)
C4 C9 H9 119.7(10)
C11 C10 C15 118.57(11)
C11 C10 C1 118.81(10)
C15 C10 C1 122.61(10)
C12 C11 C10 120.70(11)
C12 C11 H11 121.1(9)
C10 C11 H11 118.2(9)
C13 C12 C11 120.19(12)
C13 C12 H12 119.8(10)
C11 C12 H12 120.0(10)
C12 C13 C14 119.69(12)
C12 C13 H13 120.1(10)
C14 C13 H13 120.2(10)
C15 C14 C13 120.14(12)
C15 C14 H14 119.6(10)
C13 C14 H14 120.3(10)
C14 C15 C10 120.65(11)
C14 C15 H15 118.4(9)
C10 C15 H15 120.9(9)
N1 C16 C17 114.02(10)
N1 C16 H161 108.8(9)
C17 C16 H161 110.3(9)
N1 C16 H162 108.2(9)
C17 C16 H162 109.1(9)
H161 C16 H162 106.2(13)
C18 C17 C22 118.77(11)
C18 C17 C16 122.91(10)
C22 C17 C16 118.30(11)
C17 C18 C19 120.55(12)
C17 C18 H18 119.5(9)
C19 C18 H18 119.9(9)
C20 C19 C18 120.16(13)
C20 C19 H19 121.4(10)
C18 C19 H19 118.4(10)
C21 C20 C19 119.68(12)
C21 C20 H20 120.9(10)
C19 C20 H20 119.5(10)
C20 C21 C22 120.19(12)
C20 C21 H21 119.0(10)
C22 C21 H21 120.7(10)
C21 C22 C17 120.65(12)
C21 C22 H22 120.3(10)
C17 C22 H22 119.0(10)

loop_
_geom_bond_atom_site_label_1
_geom_bond_atom_site_label_2
_geom_bond_distance
O1 C1 1.2549(14)
N1 C3 1.3380(14)
N1 C16 1.4535(15)
N1 H1 0.924(18)
C1 C2 1.4257(16)
C1 C10 1.5042(15)
C2 C3 1.3870(15)
C2 H2 1.000(15)
C3 C4 1.4907(15)
C4 C5 1.3960(16)
C4 C9 1.3963(16)
C5 C6 1.3922(17)
C5 H5 0.989(16)
C6 C7 1.389(2)
C6 H6 1.015(18)
C7 C8 1.385(2)
C7 H7 0.978(19)
C8 C9 1.3874(18)
C8 H8 0.990(18)
C9 H9 0.974(17)
C10 C11 1.3968(16)
C10 C15 1.3972(16)
C11 C12 1.3904(17)
C11 H11 0.981(16)
C12 C13 1.3862(19)
C12 H12 0.997(17)
C13 C14 1.3906(18)
C13 H13 0.987(18)
C14 C15 1.3898(17)
C14 H14 0.984(17)
C15 H15 0.980(16)
C16 C17 1.5159(16)
C16 H161 0.996(16)
C16 H162 0.991(16)
C17 C18 1.3876(17)
C17 C22 1.3970(16)
C18 C19 1.3957(18)
C18 H18 0.986(16)
C19 C20 1.386(2)
C19 H19 0.994(19)
C20 C21 1.385(2)
C20 H20 1.008(18)
C21 C22 1.3887(18)
C21 H21 1.004(17)
C22 H22 0.998(17)

loop_
_cod_related_entry_id
_cod_related_entry_database
_cod_related_entry_code
1 ChemSpider 4644968
